data_4329742
loop_
_publ_author_name
'Matthew J. Polinski'
'Shuao Wang'
'Justin N. Cross'
'Evgeny V. Alekseev'
'Wulf Depmeier'
'Thomas E. Albrecht-Schmitt'

_publ_section_title
;
 Effects of Large Halides on the Structures of Lanthanide(III) and
 Plutonium(III) Borates
;
_journal_name_full 'Inorganic Chemistry'
_journal_page_first 7859
_journal_page_last 7866
_journal_paper_doi 10.1021/ic3009317
_journal_volume 51
_journal_year 2012
_chemical_formula_moiety Pr[B5O8(OH)(H2O)2I]
_chemical_formula_sum 'B5 I O11 Pr'
_chemical_formula_weight 497.86
_chemical_name_common 'Praseodymium(III) Borate Iodide'
_chemical_name_systematic
; 
 ? 
;
_space_group_IT_number 14
_symmetry_cell_setting monoclinic
_symmetry_space_group_name_Hall '-P 2yn'
_symmetry_space_group_name_H-M 'P 1 21/n 1'
_atom_sites_solution_hydrogens none
_atom_sites_solution_primary direct
_atom_sites_solution_secondary difmap
_audit_creation_method SHELXL-97
_cell_angle_alpha 90.00
_cell_angle_beta 90.254(2)
_cell_angle_gamma 90.00
_cell_formula_units_Z 4
_cell_length_a 6.4877(10)
_cell_length_b 15.392(2)
_cell_length_c 10.6857(16)
_cell_measurement_reflns_used 12256
_cell_measurement_temperature 100(2)
_cell_measurement_theta_max 27.47
_cell_measurement_theta_min 2.32
_cell_volume 1067.0(3)
_computing_cell_refinement 'Smart Saint'
_computing_data_collection Smart
_computing_data_reduction SAINT
_computing_molecular_graphics 'SHELXP-91 (Sheldrick, 1997)'
_computing_publication_material 'SHELXCIF-97 (Sheldrick, 2000)'
_computing_structure_refinement 'SHELXL-97 (Sheldrick, 2008)'
_computing_structure_solution 'SHELXS-97 (Sheldrick, 2008)'
_diffrn_ambient_temperature 100(2)
_diffrn_detector_area_resol_mean 0
_diffrn_measured_fraction_theta_full 0.997
_diffrn_measured_fraction_theta_max 0.997
_diffrn_measurement_device_type 'BRUKER apex II'
_diffrn_measurement_method '0.5 wide w/ exposures'
_diffrn_radiation_monochromator 'Quazar Optics'
_diffrn_radiation_source 'Imus microfocused'
_diffrn_radiation_type MoK\a
_diffrn_radiation_wavelength 0.71073
_diffrn_reflns_av_R_equivalents 0.0461
_diffrn_reflns_av_sigmaI/netI 0.0350
_diffrn_reflns_limit_h_max 8
_diffrn_reflns_limit_h_min -8
_diffrn_reflns_limit_k_max 19
_diffrn_reflns_limit_k_min -19
_diffrn_reflns_limit_l_max 13
_diffrn_reflns_limit_l_min -13
_diffrn_reflns_number 12256
_diffrn_reflns_theta_full 27.47
_diffrn_reflns_theta_max 27.47
_diffrn_reflns_theta_min 2.32
_exptl_absorpt_coefficient_mu 7.505
_exptl_absorpt_correction_T_max 0.963
_exptl_absorpt_correction_T_min 0.583
_exptl_absorpt_correction_type numerical
_exptl_absorpt_process_details SHELTXPREP
_exptl_crystal_colour Green
_exptl_crystal_density_diffrn 3.099
_exptl_crystal_description Tablet
_exptl_crystal_F_000 900
_exptl_crystal_size_max 0.078
_exptl_crystal_size_mid 0.061
_exptl_crystal_size_min 0.005
_refine_diff_density_max 1.167
_refine_diff_density_min -0.733
_refine_diff_density_rms 0.187
_refine_ls_extinction_method none
_refine_ls_goodness_of_fit_ref 1.046
_refine_ls_hydrogen_treatment none
_refine_ls_matrix_type full
_refine_ls_number_parameters 163
_refine_ls_number_reflns 2443
_refine_ls_number_restraints 12
_refine_ls_restrained_S_all 1.045
_refine_ls_R_factor_all 0.0317
_refine_ls_R_factor_gt 0.0241
_refine_ls_shift/su_max 0.000
_refine_ls_shift/su_mean 0.000
_refine_ls_structure_factor_coef Fsqd
_refine_ls_weighting_details 'calc w=1/[\s^2^(Fo^2^)+(0.0303P)^2^+0.0000P] where P=(Fo^2^+2Fc^2^)/3'
_refine_ls_weighting_scheme calc
_refine_ls_wR_factor_gt 0.0571
_refine_ls_wR_factor_ref 0.0601
_reflns_number_gt 2081
_reflns_number_total 2443
_reflns_threshold_expression >2sigma(I)
_cod_data_source_file ic3009317_si_001_3.cif
_cod_data_source_block save
_cod_database_code 4329742

loop_
_symmetry_equiv_pos_as_xyz
'x, y, z'
'-x+1/2, y+1/2, -z+1/2'
'-x, -y, -z'
'x-1/2, -y-1/2, z-1/2'

loop_
_atom_site_label
_atom_site_type_symbol
_atom_site_fract_x
_atom_site_fract_y
_atom_site_fract_z
_atom_site_U_iso_or_equiv
_atom_site_adp_type
_atom_site_occupancy
_atom_site_symmetry_multiplicity
_atom_site_calc_flag
_atom_site_refinement_flags
Pr1 Pr 0.84143(4) 1.196070(15) 0.68097(2) 0.00579(8) Uani 1 1 d .
I1 I 0.79216(5) 1.393531(19) 0.56337(3) 0.01374(9) Uani 1 1 d .
O11 O 1.1845(4) 1.2602(2) 0.7481(3) 0.0097(7) Uani 1 1 d .
O10 O 0.5401(4) 1.28100(19) 0.7923(3) 0.0056(6) Uani 1 1 d .
O9 O 1.1181(4) 1.19691(19) 0.5116(3) 0.0058(6) Uani 1 1 d .
O8 O 0.4531(5) 1.20432(19) 0.6172(3) 0.0063(6) Uani 1 1 d .
O7 O 0.9324(4) 1.27979(19) 0.8938(3) 0.0076(6) Uani 1 1 d .
O6 O 0.9524(5) 0.92648(19) 0.6220(3) 0.0078(6) Uani 1 1 d .
O5 O 0.7814(5) 1.1745(2) 0.4433(3) 0.0064(6) Uani 1 1 d .
O4 O 0.6321(4) 0.9165(2) 0.5098(3) 0.0081(6) Uani 1 1 d .
O3 O 0.7179(5) 1.04566(19) 0.6137(3) 0.0086(6) Uani 1 1 d .
O2 O 0.6960(5) 1.1168(2) 0.8584(3) 0.0173(8) Uani 1 1 d .
O1 O 1.0907(5) 1.0772(2) 0.7484(3) 0.0116(7) Uani 1 1 d .
B4 B 0.7713(8) 0.9616(3) 0.5826(4) 0.0066(10) Uani 1 1 d .
B3 B 1.3361(8) 1.1769(3) 0.5064(5) 0.0076(10) Uani 1 1 d .
B2 B 0.3898(8) 1.2491(3) 0.7171(5) 0.0072(10) Uani 1 1 d .
B1 B 1.1337(8) 1.2904(3) 0.8678(5) 0.0068(10) Uani 1 1 d U
B5 B 0.9994(7) 0.8350(3) 0.5953(4) 0.0046(9) Uani 1 1 d U

loop_
_atom_site_aniso_label
_atom_site_aniso_U_11
_atom_site_aniso_U_22
_atom_site_aniso_U_33
_atom_site_aniso_U_23
_atom_site_aniso_U_13
_atom_site_aniso_U_12
Pr1 0.00491(13) 0.00676(13) 0.00570(13) -0.00034(9) 0.00008(9) -0.00013(9)
I1 0.01879(17) 0.00884(16) 0.01365(16) 0.00094(11) 0.00526(13) 0.00021(12)
O11 0.0047(15) 0.0154(17) 0.0090(16) -0.0040(13) 0.0015(13) 0.0009(13)
O10 0.0050(15) 0.0084(15) 0.0035(14) -0.0025(12) 0.0001(12) -0.0004(12)
O9 0.0041(14) 0.0105(16) 0.0027(14) -0.0005(12) -0.0019(11) 0.0005(12)
O8 0.0075(15) 0.0067(15) 0.0046(14) -0.0014(12) -0.0006(12) -0.0012(12)
O7 0.0049(15) 0.0092(16) 0.0085(15) -0.0013(12) -0.0015(12) -0.0012(12)
O6 0.0070(15) 0.0073(15) 0.0090(15) -0.0003(12) -0.0005(12) 0.0012(12)
O5 0.0040(15) 0.0090(15) 0.0061(15) 0.0011(12) -0.0004(12) 0.0011(12)
O4 0.0050(15) 0.0093(16) 0.0101(16) -0.0007(13) -0.0019(12) 0.0004(12)
O3 0.0096(16) 0.0029(15) 0.0132(16) -0.0006(12) -0.0012(13) 0.0022(12)
O2 0.025(2) 0.0117(17) 0.0152(18) 0.0028(14) 0.0071(15) 0.0020(15)
O1 0.0118(17) 0.0107(16) 0.0123(17) 0.0008(13) -0.0021(13) 0.0039(13)
B4 0.007(2) 0.009(2) 0.004(2) 0.0030(18) 0.0008(19) -0.0001(19)
B3 0.007(2) 0.010(2) 0.006(2) -0.0008(19) -0.0011(19) -0.0005(19)
B2 0.007(2) 0.005(2) 0.010(2) -0.0011(19) 0.001(2) -0.0015(18)
B1 0.0072(16) 0.0077(17) 0.0055(16) -0.0020(14) -0.0015(14) 0.0011(14)
B5 0.0060(16) 0.0040(16) 0.0038(16) 0.0021(13) 0.0013(14) -0.0011(14)

loop_
_atom_type_symbol
_atom_type_description
_atom_type_scat_dispersion_real
_atom_type_scat_dispersion_imag
_atom_type_scat_source
B B 0.0013 0.0007 'International Tables Vol C Tables 4.2.6.8 and 6.1.1.4'
O O 0.0106 0.0060 'International Tables Vol C Tables 4.2.6.8 and 6.1.1.4'
I I -0.4742 1.8119 'International Tables Vol C Tables 4.2.6.8 and 6.1.1.4'
Pr Pr -0.2180 2.8214 'International Tables Vol C Tables 4.2.6.8 and 6.1.1.4'

loop_
_geom_angle_atom_site_label_1
_geom_angle_atom_site_label_2
_geom_angle_atom_site_label_3
_geom_angle
_geom_angle_site_symmetry_1
_geom_angle_site_symmetry_3
O2 Pr1 O11 108.41(11) . .
O2 Pr1 O1 70.65(11) . .
O11 Pr1 O1 69.14(10) . .
O2 Pr1 O3 69.17(11) . .
O11 Pr1 O3 135.00(10) . .
O1 Pr1 O3 68.03(10) . .
O2 Pr1 O9 145.68(10) . .
O11 Pr1 O9 65.15(9) . .
O1 Pr1 O9 75.91(10) . .
O3 Pr1 O9 91.48(10) . .
O2 Pr1 O5 129.74(11) . .
O11 Pr1 O5 117.10(10) . .
O1 Pr1 O5 106.17(10) . .
O3 Pr1 O5 64.01(10) . .
O9 Pr1 O5 53.77(9) . .
O2 Pr1 O8 81.46(11) . .
O11 Pr1 O8 154.16(9) . .
O1 Pr1 O8 136.10(10) . .
O3 Pr1 O8 70.66(9) . .
O9 Pr1 O8 119.68(9) . .
O5 Pr1 O8 66.99(9) . .
O2 Pr1 O10 66.97(10) . .
O11 Pr1 O10 109.31(9) . .
O1 Pr1 O10 134.39(10) . .
O3 Pr1 O10 110.12(9) . .
O9 Pr1 O10 147.25(9) . .
O5 Pr1 O10 113.40(9) . .
O8 Pr1 O10 51.52(9) . .
O2 Pr1 O7 70.50(10) . .
O11 Pr1 O7 51.85(9) . .
O1 Pr1 O7 88.17(10) . .
O3 Pr1 O7 138.05(10) . .
O9 Pr1 O7 116.50(9) . .
O5 Pr1 O7 157.89(9) . .
O8 Pr1 O7 114.04(9) . .
O10 Pr1 O7 62.59(9) . .
O2 Pr1 B2 70.32(13) . .
O11 Pr1 B2 134.33(12) . .
O1 Pr1 B2 139.63(12) . .
O3 Pr1 B2 88.71(12) . .
O9 Pr1 B2 139.68(12) . .
O5 Pr1 B2 91.02(12) . .
O8 Pr1 B2 25.65(11) . .
O10 Pr1 B2 26.08(11) . .
O7 Pr1 B2 88.42(12) . .
O2 Pr1 B1 88.37(13) . .
O11 Pr1 B1 26.35(11) . .
O1 Pr1 B1 76.64(12) . .
O3 Pr1 B1 142.65(12) . .
O9 Pr1 B1 91.37(11) . .
O5 Pr1 B1 141.15(12) . .
O8 Pr1 B1 136.94(11) . .
O10 Pr1 B1 85.99(11) . .
O7 Pr1 B1 25.55(11) . .
B2 Pr1 B1 112.05(13) . .
O2 Pr1 I1 135.75(8) . .
O11 Pr1 I1 80.38(7) . .
O1 Pr1 I1 146.08(7) . .
O3 Pr1 I1 134.23(7) . .
O9 Pr1 I1 78.06(7) . .
O5 Pr1 I1 74.38(7) . .
O8 Pr1 I1 76.36(6) . .
O10 Pr1 I1 69.22(7) . .
O7 Pr1 I1 84.31(7) . .
B2 Pr1 I1 73.29(9) . .
B1 Pr1 I1 82.66(9) . .
B2 O11 B1 119.3(4) 1_655 .
B2 O11 Pr1 136.7(3) 1_655 .
B1 O11 Pr1 100.2(3) . .
B2 O10 B5 123.9(4) . 2_656
B2 O10 Pr1 94.9(3) . .
B5 O10 Pr1 140.7(3) 2_656 .
B3 O9 B5 114.0(3) . 3_776
B3 O9 Pr1 135.7(3) . .
B5 O9 Pr1 100.8(2) 3_776 .
B2 O8 B3 129.3(4) . 1_455
B2 O8 Pr1 96.7(3) . .
B3 O8 Pr1 133.9(3) 1_455 .
B1 O7 B3 121.0(4) . 4_586
B1 O7 Pr1 95.4(3) . .
B3 O7 Pr1 142.9(3) 4_586 .
B4 O6 B5 120.1(4) . .
B1 O5 B5 123.0(4) 4_585 3_776
B1 O5 Pr1 129.3(3) 4_585 .
B5 O5 Pr1 98.3(2) 3_776 .
B4 O4 B3 118.0(4) . 3_776
B4 O3 Pr1 147.0(3) . .
O6 B4 O3 121.1(4) . .
O6 B4 O4 122.6(4) . .
O3 B4 O4 116.3(4) . .
O9 B3 O4 110.6(4) . 3_776
O9 B3 O8 114.2(4) . 1_655
O4 B3 O8 107.8(4) 3_776 1_655
O9 B3 O7 110.1(4) . 4_685
O4 B3 O7 106.2(4) 3_776 4_685
O8 B3 O7 107.5(4) 1_655 4_685
O8 B2 O10 116.0(4) . .
O8 B2 O11 123.7(4) . 1_455
O10 B2 O11 120.3(4) . 1_455
O8 B2 Pr1 57.7(2) . .
O10 B2 Pr1 59.0(2) . .
O11 B2 Pr1 169.6(3) 1_455 .
O7 B1 O5 127.3(4) . 4_686
O7 B1 O11 112.4(4) . .
O5 B1 O11 120.3(4) 4_686 .
O7 B1 Pr1 59.1(2) . .
O5 B1 Pr1 172.7(3) 4_686 .
O11 B1 Pr1 53.4(2) . .
O9 B5 O6 111.5(4) 3_776 .
O9 B5 O10 110.8(3) 3_776 2_646
O6 B5 O10 110.1(3) . 2_646
O9 B5 O5 104.3(3) 3_776 3_776
O6 B5 O5 110.3(3) . 3_776
O10 B5 O5 109.8(3) 2_646 3_776

loop_
_geom_bond_atom_site_label_1
_geom_bond_atom_site_label_2
_geom_bond_distance
_geom_bond_site_symmetry_2
Pr1 O2 2.448(3) .
Pr1 O11 2.535(3) .
Pr1 O1 2.544(3) .
Pr1 O3 2.552(3) .
Pr1 O9 2.554(3) .
Pr1 O5 2.589(3) .
Pr1 O8 2.610(3) .
Pr1 O10 2.639(3) .
Pr1 O7 2.677(3) .
Pr1 B2 3.067(5) .
Pr1 B1 3.107(5) .
Pr1 I1 3.3037(6) .
O11 B2 1.385(6) 1_655
O11 B1 1.401(6) .
O10 B2 1.354(6) .
O10 B5 1.483(5) 2_656
O9 B3 1.448(6) .
O9 B5 1.457(5) 3_776
O8 B2 1.337(6) .
O8 B3 1.465(6) 1_455
O7 B1 1.346(6) .
O7 B3 1.513(6) 4_586
O6 B4 1.358(6) .
O6 B5 1.469(6) .
O5 B1 1.362(6) 4_585
O5 B5 1.490(5) 3_776
O4 B4 1.377(6) .
O4 B3 1.464(6) 3_776
O3 B4 1.380(6) .
B3 O4 1.464(6) 3_776
B3 O8 1.465(6) 1_655
B3 O7 1.513(6) 4_685
B2 O11 1.385(6) 1_455
B1 O5 1.362(6) 4_686
B5 O9 1.457(5) 3_776
B5 O10 1.483(5) 2_646
B5 O5 1.490(5) 3_776
